data_8103228
loop_
_publ_author_name
'Yu-Mei Chen'
'Zhao-Po Zhang'
'Xue-Yong Huang'
'Xiang-Nan Li'
'Yuan Wang'

_publ_section_title
;
 Crystal structure of 3,4-dimethyl-1H-pyrrole-2-carbohydrazide, C7H11N3O
;
_journal_issue 4
_journal_name_full 'Zeitschrift f\"ur Kristallographie - New Crystal Structures'
_journal_page_first 529
_journal_volume 226
_journal_year 2011
_chemical_formula_sum 'C7 H11 N3 O'
_chemical_formula_weight 153.19
_space_group_IT_number 2
_symmetry_cell_setting triclinic
_symmetry_space_group_name_Hall '-P 1'
_symmetry_space_group_name_H-M 'P -1'
_atom_sites_solution_hydrogens geom
_atom_sites_solution_primary direct
_atom_sites_solution_secondary difmap
_audit_creation_method SHELXL-97
_audit_update_record
;
2011-04-30 # Formatted by publCIF
;
_cell_angle_alpha 95.192(2)
_cell_angle_beta 100.502(3)
_cell_angle_gamma 100.555(3)
_cell_formula_units_Z 2
_cell_length_a 6.7187(12)
_cell_length_b 7.5251(14)
_cell_length_c 8.1056(14)
_cell_measurement_reflns_used 1019
_cell_measurement_temperature 296(2)
_cell_measurement_theta_max 27.01
_cell_measurement_theta_min 2.78
_cell_volume 392.86(12)
_computing_cell_refinement '<i>SAINT</i> (Bruker, 2007)'
_computing_data_collection '<i>APEX2</i> (Bruker, 2007)'
_computing_data_reduction <i>SAINT</i>
_computing_molecular_graphics '<i>SHELXTL</i> (Sheldrick, 2008)'
_computing_publication_material <i>SHELXTL</i>
_computing_structure_refinement '<i>SHELXL-97</i> (Sheldrick, 2008)'
_computing_structure_solution '<i>SHELXS-97</i> (Sheldrick, 2008)'
_diffrn_ambient_temperature 296(2)
_diffrn_measured_fraction_theta_full 0.993
_diffrn_measured_fraction_theta_max 0.993
_diffrn_measurement_device_type 'Bruker SMART CCD'
_diffrn_measurement_method '\f and \w scans'
_diffrn_radiation_monochromator graphite
_diffrn_radiation_source 'fine-focus sealed tube'
_diffrn_radiation_type MoK\a
_diffrn_radiation_wavelength 0.71073
_diffrn_reflns_av_R_equivalents 0.0121
_diffrn_reflns_av_sigmaI/netI 0.0239
_diffrn_reflns_limit_h_max 7
_diffrn_reflns_limit_h_min -7
_diffrn_reflns_limit_k_max 8
_diffrn_reflns_limit_k_min -7
_diffrn_reflns_limit_l_max 5
_diffrn_reflns_limit_l_min -9
_diffrn_reflns_number 2042
_diffrn_reflns_theta_full 25.00
_diffrn_reflns_theta_max 25.00
_diffrn_reflns_theta_min 2.58
_diffrn_standards_number 0
_exptl_absorpt_coefficient_mu 0.091
_exptl_absorpt_correction_T_max 0.988
_exptl_absorpt_correction_T_min 0.984
_exptl_absorpt_correction_type multi-scan
_exptl_absorpt_process_details '<i>SADABS</i> (Bruker, 2007)'
_exptl_crystal_colour block
_exptl_crystal_density_diffrn 1.295
_exptl_crystal_density_method 'not measured'
_exptl_crystal_description colorless
_exptl_crystal_F_000 164
_exptl_crystal_size_max 0.20
_exptl_crystal_size_mid 0.15
_exptl_crystal_size_min 0.13
_refine_diff_density_max 0.442
_refine_diff_density_min -0.539
_refine_diff_density_rms 0.060
_refine_ls_extinction_method none
_refine_ls_goodness_of_fit_ref 1.077
_refine_ls_hydrogen_treatment constr
_refine_ls_matrix_type full
_refine_ls_number_parameters 100
_refine_ls_number_reflns 1366
_refine_ls_number_restraints 0
_refine_ls_restrained_S_all 1.077
_refine_ls_R_factor_all 0.0721
_refine_ls_R_factor_gt 0.0641
_refine_ls_shift/su_max 0.000
_refine_ls_shift/su_mean 0.000
_refine_ls_structure_factor_coef Fsqd
_refine_ls_weighting_details 'calc w=1/[\s^2^(Fo^2^)+(0.1116P)^2^+0.2261P] where P=(Fo^2^+2Fc^2^)/3'
_refine_ls_weighting_scheme calc
_refine_ls_wR_factor_gt 0.1890
_refine_ls_wR_factor_ref 0.1972
_reflns_number_gt 1155
_reflns_number_total 1366
_reflns_threshold_expression >2sigma(I)
_cod_data_source_file 1267-3554.cff
_cod_data_source_block a
_cod_depositor_comments
;
The following automatic conversions were performed:

'_symmetry_cell_setting' value 'Triclinic' changed to 'triclinic'
according to /home/saulius/struct/CIF-dictionaries/cif_core.dic
dictionary named 'cif_core.dic' version 2.4.1 from
2010-06-29.

'_exptl_absorpt_correction_type' value 'Multi-scan'
changed to 'multi-scan' according to
/home/saulius/struct/CIF-dictionaries/cif_core.dic dictionary named
'cif_core.dic' version 2.4.1 from 2010-06-29.

Automatic conversion script
Id: cif_fix_values 1715 2011-07-08 13:25:40Z adriana 
;
_cod_original_sg_symbol_H-M P-1
_cod_database_code 8103228

loop_
_symmetry_equiv_pos_as_xyz
'x, y, z'
'-x, -y, -z'

loop_
_atom_site_label
_atom_site_type_symbol
_atom_site_fract_x
_atom_site_fract_y
_atom_site_fract_z
_atom_site_U_iso_or_equiv
_atom_site_adp_type
_atom_site_occupancy
_atom_site_symmetry_multiplicity
_atom_site_calc_flag
_atom_site_refinement_flags
O1 O 0.0814(2) 0.2857(2) 0.4838(3) 0.0522(6) Uani 1 1 d .
N1 N 0.2837(3) 0.6081(3) 0.6758(3) 0.0453(6) Uani 1 1 d .
H1A H 0.1629 0.6116 0.6202 0.054 Uiso 1 1 calc R
N2 N 0.3521(3) 0.1522(3) 0.5483(3) 0.0445(6) Uani 1 1 d .
H2A H 0.4701 0.1552 0.6124 0.053 Uiso 1 1 calc R
C5 C 0.2615(3) 0.2959(3) 0.5617(3) 0.0387(6) Uani 1 1 d .
N3 N 0.2580(3) -0.0032(3) 0.4317(3) 0.0519(7) Uani 1 1 d .
H3A H 0.1400 -0.0074 0.3672 0.062 Uiso 1 1 calc R
H3B H 0.3183 -0.0942 0.4249 0.062 Uiso 1 1 calc R
C1 C 0.3760(4) 0.4601(3) 0.6707(3) 0.0386(6) Uani 1 1 d .
C2 C 0.5685(4) 0.5097(3) 0.7791(3) 0.0427(6) Uani 1 1 d .
C4 C 0.4122(4) 0.7474(4) 0.7817(4) 0.0516(7) Uani 1 1 d .
H4A H 0.3845 0.8626 0.8053 0.062 Uiso 1 1 calc R
C3 C 0.5898(4) 0.6928(4) 0.8491(3) 0.0483(7) Uani 1 1 d .
C6 C 0.7293(4) 0.3985(4) 0.8196(4) 0.0611(8) Uani 1 1 d .
H6A H 0.6816 0.2788 0.7573 0.092 Uiso 1 1 calc R
H6B H 0.7551 0.3892 0.9386 0.092 Uiso 1 1 calc R
H6C H 0.8548 0.4559 0.7888 0.092 Uiso 1 1 calc R
C7 C 0.7713(5) 0.8041(5) 0.9732(4) 0.0696(9) Uani 1 1 d .
H7A H 0.7461 0.9238 1.0003 0.104 Uiso 1 1 calc R
H7B H 0.8924 0.8134 0.9248 0.104 Uiso 1 1 calc R
H7C H 0.7921 0.7467 1.0743 0.104 Uiso 1 1 calc R

loop_
_atom_site_aniso_label
_atom_site_aniso_U_11
_atom_site_aniso_U_22
_atom_site_aniso_U_33
_atom_site_aniso_U_23
_atom_site_aniso_U_13
_atom_site_aniso_U_12
O1 0.0294(9) 0.0400(10) 0.0833(14) 0.0055(9) -0.0009(8) 0.0107(7)
N1 0.0374(11) 0.0395(12) 0.0599(14) 0.0059(10) 0.0056(9) 0.0145(9)
N2 0.0307(11) 0.0384(11) 0.0620(14) 0.0026(9) 0.0008(9) 0.0113(8)
C5 0.0273(12) 0.0382(13) 0.0541(14) 0.0132(11) 0.0097(10) 0.0106(10)
N3 0.0363(12) 0.0360(12) 0.0808(17) -0.0016(11) 0.0046(10) 0.0125(9)
C1 0.0332(12) 0.0353(12) 0.0496(14) 0.0106(10) 0.0096(10) 0.0095(10)
C2 0.0368(13) 0.0455(14) 0.0459(13) 0.0088(11) 0.0069(10) 0.0087(10)
C4 0.0559(17) 0.0382(14) 0.0604(17) 0.0018(12) 0.0113(13) 0.0114(12)
C3 0.0473(15) 0.0469(15) 0.0483(15) 0.0031(11) 0.0096(11) 0.0053(11)
C6 0.0445(16) 0.0622(19) 0.0696(19) 0.0004(15) -0.0093(13) 0.0176(14)
C7 0.068(2) 0.0635(19) 0.0642(19) -0.0065(15) -0.0022(15) 0.0026(16)

loop_
_atom_type_symbol
_atom_type_description
_atom_type_scat_dispersion_real
_atom_type_scat_dispersion_imag
_atom_type_scat_source
C C 0.0033 0.0016 'International Tables Vol C Tables 4.2.6.8 and 6.1.1.4'
H H 0.0000 0.0000 'International Tables Vol C Tables 4.2.6.8 and 6.1.1.4'
N N 0.0061 0.0033 'International Tables Vol C Tables 4.2.6.8 and 6.1.1.4'
O O 0.0106 0.0060 'International Tables Vol C Tables 4.2.6.8 and 6.1.1.4'

loop_
_geom_angle_atom_site_label_1
_geom_angle_atom_site_label_2
_geom_angle_atom_site_label_3
_geom_angle
C4 N1 C1 109.3(2)
C4 N1 H1A 125.3
C1 N1 H1A 125.3
C5 N2 N3 121.3(2)
C5 N2 H2A 119.4
N3 N2 H2A 119.4
O1 C5 N2 120.0(2)
O1 C5 C1 121.3(2)
N2 C5 C1 118.7(2)
N2 N3 H3A 120.0
N2 N3 H3B 120.0
H3A N3 H3B 120.0
N1 C1 C2 107.4(2)
N1 C1 C5 117.5(2)
C2 C1 C5 135.0(2)
C1 C2 C3 107.1(2)
C1 C2 C6 128.9(2)
C3 C2 C6 124.1(2)
N1 C4 C3 109.4(2)
N1 C4 H4A 125.3
C3 C4 H4A 125.3
C4 C3 C2 106.8(2)
C4 C3 C7 126.9(3)
C2 C3 C7 126.3(3)
C2 C6 H6A 109.5
C2 C6 H6B 109.5
H6A C6 H6B 109.5
C2 C6 H6C 109.5
H6A C6 H6C 109.5
H6B C6 H6C 109.5
C3 C7 H7A 109.5
C3 C7 H7B 109.5
H7A C7 H7B 109.5
C3 C7 H7C 109.5
H7A C7 H7C 109.5
H7B C7 H7C 109.5

loop_
_geom_bond_atom_site_label_1
_geom_bond_atom_site_label_2
_geom_bond_distance
O1 C5 1.244(3)
N1 C4 1.347(3)
N1 C1 1.372(3)
N1 H1A 0.8600
N2 C5 1.340(3)
N2 N3 1.404(3)
N2 H2A 0.8600
C5 C1 1.451(4)
N3 H3A 0.8600
N3 H3B 0.8600
C1 C2 1.391(3)
C2 C3 1.413(4)
C2 C6 1.492(4)
C4 C3 1.369(4)
C4 H4A 0.9300
C3 C7 1.492(4)
C6 H6A 0.9600
C6 H6B 0.9600
C6 H6C 0.9600
C7 H7A 0.9600
C7 H7B 0.9600
C7 H7C 0.9600

loop_
_geom_hbond_atom_site_label_D
_geom_hbond_atom_site_label_H
_geom_hbond_atom_site_label_A
_geom_hbond_distance_DH
_geom_hbond_distance_HA
_geom_hbond_distance_DA
_geom_hbond_angle_DHA
_geom_hbond_site_symmetry_A
N1 H1A O1 0.86 2.02 2.842(3) 159.7 2_566

loop_
_geom_torsion_atom_site_label_1
_geom_torsion_atom_site_label_2
_geom_torsion_atom_site_label_3
_geom_torsion_atom_site_label_4
_geom_torsion
N3 N2 C5 O1 8.0(4)
N3 N2 C5 C1 -173.3(2)
C4 N1 C1 C2 0.5(3)
C4 N1 C1 C5 -179.5(2)
O1 C5 C1 N1 -4.4(4)
N2 C5 C1 N1 176.9(2)
O1 C5 C1 C2 175.6(3)
N2 C5 C1 C2 -3.1(4)
N1 C1 C2 C3 -0.3(3)
C5 C1 C2 C3 179.8(3)
N1 C1 C2 C6 179.8(3)
C5 C1 C2 C6 -0.2(5)
C1 N1 C4 C3 -0.6(3)
N1 C4 C3 C2 0.4(3)
N1 C4 C3 C7 -179.4(3)
C1 C2 C3 C4 -0.1(3)
C6 C2 C3 C4 179.9(3)
C1 C2 C3 C7 179.7(3)
C6 C2 C3 C7 -0.3(4)
